data_4342807
loop_
_publ_author_name
'Ghiassi, Kamran B.'
'Walters, Daniel T.'
'Aristov, Michael M.'
'Loewen, Natalia D.'
'Berben, Louise A.'
'Rivera, Melissa'
'Olmstead, Marilyn M.'
'Balch, Alan L.'

_publ_section_title
;
 Formation of a Stable Complex, RuCl2(S2CPPh3)(PPh3)2, Containing an
 Unstable Zwitterion from the Reaction of RuCl2(PPh3)3 with Carbon
 Disulfide.
;
_journal_issue 9
_journal_name_full 'Inorganic chemistry'
_journal_page_first 4565
_journal_page_last 4573
_journal_paper_doi 10.1021/acs.inorgchem.5b00461
_journal_volume 54
_journal_year 2015
_chemical_formula_moiety 'C55 H45 Cl2 P3 Ru S2, C S2'
_chemical_formula_sum 'C56 H45 Cl2 P3 Ru S4'
_chemical_formula_weight 1111.04
_chemical_name_systematic
;
 dichloro(triphenylphosphoniodithiocarboxylato-S,S')bis(triphenylphosphine)-
 ruthenium(II)
;
_space_group_crystal_system triclinic
_space_group_IT_number 2
_space_group_name_Hall '-P 1'
_space_group_name_H-M_alt 'P -1'
_symmetry_space_group_name_Hall '-P 1'
_symmetry_space_group_name_H-M 'P -1'
_atom_sites_solution_hydrogens mixed
_atom_sites_solution_primary direct
_atom_sites_solution_secondary difmap
_audit_creation_method SHELXL-2014/7
_cell_angle_alpha 72.625(4)
_cell_angle_beta 68.880(3)
_cell_angle_gamma 61.107(3)
_cell_formula_units_Z 2
_cell_length_a 12.855(3)
_cell_length_b 13.242(3)
_cell_length_c 17.825(4)
_cell_measurement_reflns_used 9726
_cell_measurement_temperature 100(2)
_cell_measurement_theta_max 36.60
_cell_measurement_theta_min 3.08
_cell_volume 2449.2(10)
_computing_cell_refinement 'SAINT (Bruker, 2014)'
_computing_data_collection 'Apex2 (Bruker, 2014)'
_computing_data_reduction 'SAINT (Bruker, 2014)'
_computing_publication_material 'SHELXL-2014 (Sheldrick, 2014)'
_computing_structure_refinement 'SHELXL-2014/7 (Sheldrick, 2014)'
_computing_structure_solution 'SHELXS (Sheldrick, 2008)'
_diffrn_ambient_temperature 100(2)
_diffrn_detector_area_resol_mean 10.42
_diffrn_measured_fraction_theta_full 0.999
_diffrn_measured_fraction_theta_max 0.985
_diffrn_measurement_device_type 'Bruker PHOTON100 CMOS diffractometer'
_diffrn_measurement_method '\w and \f scans'
_diffrn_radiation_type synchrotron
_diffrn_radiation_wavelength 0.7749
_diffrn_reflns_av_R_equivalents 0.0520
_diffrn_reflns_av_unetI/netI 0.0394
_diffrn_reflns_laue_measured_fraction_full 0.999
_diffrn_reflns_laue_measured_fraction_max 0.985
_diffrn_reflns_limit_h_max 19
_diffrn_reflns_limit_h_min -18
_diffrn_reflns_limit_k_max 20
_diffrn_reflns_limit_k_min -20
_diffrn_reflns_limit_l_max 27
_diffrn_reflns_limit_l_min -27
_diffrn_reflns_number 79995
_diffrn_reflns_point_group_measured_fraction_full 0.999
_diffrn_reflns_point_group_measured_fraction_max 0.985
_diffrn_reflns_theta_full 27.706
_diffrn_reflns_theta_max 36.651
_diffrn_reflns_theta_min 2.138
_diffrn_source 'ALS, Beamline 11.3.1'
_exptl_absorpt_coefficient_mu 0.923
_exptl_absorpt_correction_T_max 0.4385
_exptl_absorpt_correction_T_min 0.3575
_exptl_absorpt_correction_type multi-scan
_exptl_absorpt_process_details 'SADABS (Sheldrick, 2014)'
_exptl_crystal_colour red-violet
_exptl_crystal_density_diffrn 1.507
_exptl_crystal_description needle
_exptl_crystal_F_000 1136
_exptl_crystal_size_max 0.250
_exptl_crystal_size_mid 0.100
_exptl_crystal_size_min 0.080
_refine_diff_density_max 1.337
_refine_diff_density_min -2.565
_refine_diff_density_rms 0.117
_refine_ls_extinction_method none
_refine_ls_goodness_of_fit_ref 1.046
_refine_ls_hydrogen_treatment constr
_refine_ls_matrix_type full
_refine_ls_number_parameters 621
_refine_ls_number_reflns 18182
_refine_ls_number_restraints 36
_refine_ls_restrained_S_all 1.045
_refine_ls_R_factor_all 0.0518
_refine_ls_R_factor_gt 0.0426
_refine_ls_shift/su_max 0.001
_refine_ls_shift/su_mean 0.000
_refine_ls_structure_factor_coef Fsqd
_refine_ls_weighting_details 'w=1/[\s^2^(Fo^2^)+(0.0221P)^2^+6.6195P] where P=(Fo^2^+2Fc^2^)/3'
_refine_ls_weighting_scheme calc
_refine_ls_wR_factor_gt 0.0961
_refine_ls_wR_factor_ref 0.1028
_reflns_Friedel_coverage 0.000
_reflns_number_gt 16811
_reflns_number_total 18182
_reflns_threshold_expression 'I > 2\s(I)'
_cod_data_source_file ic5b00461_si_005.cif
_cod_data_source_block kbg149
_cod_depositor_comments 'Adding full bibliography for 4342807.cif.'
_cod_database_code 4342807
_shelx_shelxl_version_number 2014/7
_shelx_space_group_comment
;
The symmetry employed for this shelxl refinement is uniquely defined
by the following loop, which should always be used as a source of
symmetry information in preference to the above space-group names.
They are only intended as comments.
;
_shelx_estimated_absorpt_t_min 0.802
_shelx_estimated_absorpt_t_max 0.930

loop_
_space_group_symop_operation_xyz
'x, y, z'
'-x, -y, -z'

loop_
_atom_site_label
_atom_site_type_symbol
_atom_site_fract_x
_atom_site_fract_y
_atom_site_fract_z
_atom_site_U_iso_or_equiv
_atom_site_adp_type
_atom_site_occupancy
_atom_site_site_symmetry_order
_atom_site_calc_flag
_atom_site_refinement_flags_posn
_atom_site_refinement_flags_adp
_atom_site_refinement_flags_occupancy
_atom_site_disorder_assembly
_atom_site_disorder_group
Ru1 Ru 0.65289(2) 0.23578(2) 0.25281(2) 0.01374(4) Uani 1 1 d . . . . .
Cl1 Cl 0.82243(7) 0.27544(7) 0.14728(5) 0.02284(14) Uani 1 1 d . . . . .
S1 S 0.55797(7) 0.26113(6) 0.15664(4) 0.01615(12) Uani 1 1 d . . . . .
P1 P 0.56873(7) 0.43589(6) 0.26435(4) 0.01399(12) Uani 1 1 d . . . . .
C1 C 0.6855(3) 0.4914(2) 0.24321(17) 0.0155(5) Uani 1 1 d . . . . .
Cl2 Cl 0.71495(7) 0.19578(6) 0.37825(4) 0.01905(12) Uani 1 1 d . . . . .
S2 S 0.47792(7) 0.20428(6) 0.32194(4) 0.01660(12) Uani 1 1 d . . . . .
P2 P 0.77261(7) 0.03151(6) 0.24405(4) 0.01464(12) Uani 1 1 d . . . . .
C2 C 0.6949(5) 0.5836(4) 0.1832(3) 0.0428(11) Uani 1 1 d . . . . .
H2 H 0.6406 0.6204 0.1488 0.051 Uiso 1 1 calc R U . . .
S3 S 0.11220(12) 0.50475(11) 0.32282(7) 0.0421(2) Uani 1 1 d . . . . .
P3 P 0.34897(7) 0.18245(7) 0.21381(5) 0.01795(13) Uani 1 1 d . . . . .
C3 C 0.7831(5) 0.6232(5) 0.1725(3) 0.0504(14) Uani 1 1 d . . . . .
H3 H 0.7879 0.6865 0.1309 0.060 Uiso 1 1 calc R U . . .
S4 S 0.13192(18) 0.33211(13) 0.48321(8) 0.0691(5) Uani 1 1 d . . . . .
C4 C 0.8624(3) 0.5721(3) 0.2211(2) 0.0241(6) Uani 1 1 d . . . . .
H4 H 0.9223 0.5990 0.2137 0.029 Uiso 1 1 calc R U . . .
C5 C 0.8534(4) 0.4814(4) 0.2806(3) 0.0391(10) Uani 1 1 d . . . . .
H5 H 0.9066 0.4460 0.3157 0.047 Uiso 1 1 calc R U . . .
C6 C 0.7668(4) 0.4399(4) 0.2906(3) 0.0436(12) Uani 1 1 d . . . . .
H6 H 0.7644 0.3748 0.3310 0.052 Uiso 1 1 calc R U . . .
C7 C 0.4761(3) 0.5344(2) 0.19270(17) 0.0159(5) Uani 1 1 d . . . . .
C8 C 0.3529(3) 0.6072(3) 0.21747(19) 0.0209(5) Uani 1 1 d . . . . .
H8 H 0.3135 0.6090 0.2738 0.025 Uiso 1 1 calc R U . . .
C9 C 0.2864(3) 0.6777(3) 0.1603(2) 0.0261(6) Uani 1 1 d . . . . .
H9 H 0.2013 0.7265 0.1779 0.031 Uiso 1 1 calc R U . . .
C10 C 0.3439(3) 0.6775(3) 0.0771(2) 0.0248(6) Uani 1 1 d . . . . .
H10 H 0.2985 0.7268 0.0382 0.030 Uiso 1 1 calc R U . . .
C11 C 0.4672(3) 0.6051(3) 0.05203(18) 0.0222(6) Uani 1 1 d . . . . .
H11 H 0.5071 0.6051 -0.0044 0.027 Uiso 1 1 calc R U . . .
C12 C 0.5325(3) 0.5326(3) 0.10887(17) 0.0189(5) Uani 1 1 d . . . . .
H12 H 0.6165 0.4809 0.0912 0.023 Uiso 1 1 calc R U . . .
C13A C 0.4694(6) 0.4939(7) 0.3577(3) 0.0155(5) Uani 0.53(3) 1 d G . P A 1
C14A C 0.4463(9) 0.6059(8) 0.3632(7) 0.0243(19) Uani 0.53(3) 1 d G . P A 1
H14A H 0.4849 0.6486 0.3194 0.029 Uiso 0.53(3) 1 d G U P A 1
C15A C 0.3667(9) 0.6552(6) 0.4329(7) 0.030(2) Uani 0.53(3) 1 d G . P A 1
H15A H 0.3509 0.7317 0.4366 0.036 Uiso 0.53(3) 1 d G U P A 1
C16A C 0.3103(11) 0.5927(6) 0.4969(4) 0.031(2) Uani 0.53(3) 1 d G . P A 1
H16A H 0.2559 0.6264 0.5445 0.037 Uiso 0.53(3) 1 d G U P A 1
C17A C 0.3333(15) 0.4808(6) 0.4914(4) 0.036(3) Uani 0.53(3) 1 d G . P A 1
H17A H 0.2948 0.4380 0.5352 0.043 Uiso 0.53(3) 1 d G U P A 1
C18A C 0.4129(11) 0.4314(6) 0.4218(4) 0.0224(19) Uani 0.53(3) 1 d G . P A 1
H18A H 0.4287 0.3549 0.4180 0.027 Uiso 0.53(3) 1 d G U P A 1
C13B C 0.4650(6) 0.4885(9) 0.3634(4) 0.0155(5) Uani 0.47(3) 1 d G U P A 2
C14B C 0.4627(10) 0.5827(14) 0.3844(9) 0.028(3) Uani 0.47(3) 1 d G U P A 2
H14B H 0.5237 0.6110 0.3540 0.033 Uiso 0.47(3) 1 d G U P A 2
C15B C 0.3714(9) 0.6355(12) 0.4499(8) 0.032(3) Uani 0.47(3) 1 d G U P A 2
H15B H 0.3699 0.7000 0.4642 0.039 Uiso 0.47(3) 1 d G U P A 2
C16B C 0.2822(10) 0.5941(7) 0.4943(5) 0.027(2) Uani 0.47(3) 1 d G U P A 2
H16B H 0.2198 0.6302 0.5391 0.032 Uiso 0.47(3) 1 d G U P A 2
C17B C 0.2845(15) 0.4999(11) 0.4733(8) 0.037(3) Uani 0.47(3) 1 d G U P A 2
H17B H 0.2235 0.4716 0.5037 0.044 Uiso 0.47(3) 1 d G U P A 2
C18B C 0.3758(12) 0.4471(9) 0.4078(7) 0.027(2) Uani 0.47(3) 1 d G U P A 2
H18B H 0.3773 0.3827 0.3935 0.033 Uiso 0.47(3) 1 d G U P A 2
C19 C 0.8350(3) -0.0206(2) 0.14545(16) 0.0165(4) Uani 1 1 d . . . . .
C20 C 0.8196(3) 0.0558(3) 0.07309(16) 0.0187(5) Uani 1 1 d . . . . .
H20 H 0.7784 0.1375 0.0740 0.022 Uiso 1 1 calc R U . . .
C21 C 0.8637(3) 0.0145(3) -0.00071(18) 0.0219(6) Uani 1 1 d . . . . .
H21 H 0.8505 0.0683 -0.0491 0.026 Uiso 1 1 calc R U . . .
C22 C 0.9266(3) -0.1045(3) -0.00415(19) 0.0222(6) Uani 1 1 d . . . . .
H22 H 0.9555 -0.1324 -0.0544 0.027 Uiso 1 1 calc R U . . .
C23 C 0.9468(3) -0.1822(3) 0.06732(19) 0.0248(6) Uani 1 1 d . . . . .
H23 H 0.9915 -0.2636 0.0656 0.030 Uiso 1 1 calc R U . . .
C24 C 0.9015(3) -0.1408(3) 0.14123(18) 0.0230(5) Uani 1 1 d . . . . .
H24 H 0.9157 -0.1947 0.1895 0.028 Uiso 1 1 calc R U . . .
C25 C 0.6910(3) -0.0585(3) 0.30859(17) 0.0166(5) Uani 1 1 d . . . . .
C26 C 0.6575(4) -0.1229(3) 0.27936(19) 0.0251(6) Uani 1 1 d . . . . .
H26 H 0.6779 -0.1222 0.2225 0.030 Uiso 1 1 calc R U . . .
C27 C 0.5943(5) -0.1883(4) 0.3335(2) 0.0396(10) Uani 1 1 d . . . . .
H27 H 0.5730 -0.2324 0.3130 0.047 Uiso 1 1 calc R U . . .
C28 C 0.5623(4) -0.1895(4) 0.4166(2) 0.0378(9) Uani 1 1 d . . . . .
H28 H 0.5193 -0.2339 0.4530 0.045 Uiso 1 1 calc R U . . .
C29 C 0.5942(3) -0.1243(3) 0.44637(19) 0.0257(6) Uani 1 1 d . . . . .
H29 H 0.5720 -0.1242 0.5033 0.031 Uiso 1 1 calc R U . . .
C30 C 0.6580(3) -0.0600(3) 0.39330(18) 0.0200(5) Uani 1 1 d . . . . .
H30 H 0.6795 -0.0166 0.4142 0.024 Uiso 1 1 calc R U . . .
C31 C 0.9122(3) -0.0373(3) 0.28017(19) 0.0190(5) Uani 1 1 d . . . . .
C32 C 0.9513(3) -0.1506(3) 0.3235(2) 0.0245(6) Uani 1 1 d . . . . .
H32 H 0.9039 -0.1936 0.3367 0.029 Uiso 1 1 calc R U . . .
C33 C 1.0599(3) -0.1997(4) 0.3470(2) 0.0320(8) Uani 1 1 d . . . . .
H33 H 1.0862 -0.2762 0.3771 0.038 Uiso 1 1 calc R U . . .
C34 C 1.1300(4) -0.1383(4) 0.3272(4) 0.0482(12) Uani 1 1 d . . . . .
H34 H 1.2051 -0.1730 0.3424 0.058 Uiso 1 1 calc R U . . .
C35 C 1.0905(4) -0.0266(4) 0.2852(5) 0.069(2) Uani 1 1 d . . . . .
H35 H 1.1385 0.0159 0.2718 0.082 Uiso 1 1 calc R U . . .
C36 C 0.9823(4) 0.0244(3) 0.2624(4) 0.0444(12) Uani 1 1 d . . . . .
H36 H 0.9554 0.1021 0.2344 0.053 Uiso 1 1 calc R U . . .
C37 C 0.2659(3) 0.2956(3) 0.14421(19) 0.0206(5) Uani 1 1 d . . . . .
C38 C 0.2638(3) 0.4066(3) 0.12622(19) 0.0229(6) Uani 1 1 d . . . . .
H38 H 0.3026 0.4254 0.1531 0.028 Uiso 1 1 calc R U . . .
C39 C 0.2045(3) 0.4887(3) 0.0687(2) 0.0289(7) Uani 1 1 d . . . . .
H39 H 0.2031 0.5642 0.0554 0.035 Uiso 1 1 calc R U . . .
C40 C 0.1468(4) 0.4612(4) 0.0302(3) 0.0408(9) Uani 1 1 d . . . . .
H40 H 0.1075 0.5177 -0.0099 0.049 Uiso 1 1 calc R U . . .
C41 C 0.1460(5) 0.3510(4) 0.0502(3) 0.0465(12) Uani 1 1 d . . . . .
H41 H 0.1036 0.3339 0.0251 0.056 Uiso 1 1 calc R U . . .
C42 C 0.2064(4) 0.2678(3) 0.1058(2) 0.0328(7) Uani 1 1 d . . . . .
H42 H 0.2082 0.1921 0.1184 0.039 Uiso 1 1 calc R U . . .
C43 C 0.2463(3) 0.1522(3) 0.3077(2) 0.0279(7) Uani 1 1 d . . . . .
C44 C 0.1191(4) 0.2107(4) 0.3172(3) 0.0442(11) Uani 1 1 d . . . . .
H44 H 0.0857 0.2700 0.2758 0.053 Uiso 1 1 calc R U . . .
C45 C 0.0420(5) 0.1797(6) 0.3896(4) 0.0680(19) Uani 1 1 d . . . . .
H45 H -0.0445 0.2174 0.3967 0.082 Uiso 1 1 calc R U . . .
C46 C 0.0902(6) 0.0952(6) 0.4505(3) 0.066(2) Uani 1 1 d . . . . .
H46 H 0.0365 0.0769 0.4997 0.080 Uiso 1 1 calc R U . . .
C47 C 0.2152(6) 0.0373(5) 0.4406(2) 0.0489(14) Uani 1 1 d . . . . .
H47 H 0.2476 -0.0216 0.4825 0.059 Uiso 1 1 calc R U . . .
C48 C 0.2951(4) 0.0651(4) 0.3689(2) 0.0343(9) Uani 1 1 d . . . . .
H48 H 0.3816 0.0250 0.3619 0.041 Uiso 1 1 calc R U . . .
C49 C 0.4342(3) 0.0527(3) 0.16551(18) 0.0201(5) Uani 1 1 d . . . . .
C50 C 0.3977(4) -0.0390(4) 0.1925(2) 0.0347(8) Uani 1 1 d . . . . .
H50 H 0.3314 -0.0364 0.2395 0.042 Uiso 1 1 calc R U . . .
C51 C 0.4584(5) -0.1337(4) 0.1506(2) 0.0387(10) Uani 1 1 d . . . . .
H51 H 0.4319 -0.1946 0.1682 0.046 Uiso 1 1 calc R U . . .
C52 C 0.5570(4) -0.1396(3) 0.0836(2) 0.0275(7) Uani 1 1 d . . . . .
H52 H 0.5982 -0.2044 0.0550 0.033 Uiso 1 1 calc R U . . .
C53 C 0.5957(3) -0.0503(3) 0.05815(18) 0.0229(5) Uani 1 1 d . . . . .
H53 H 0.6652 -0.0557 0.0132 0.028 Uiso 1 1 calc R U . . .
C54 C 0.5338(3) 0.0465(3) 0.09783(16) 0.0202(5) Uani 1 1 d . . . . .
H54 H 0.5591 0.1083 0.0790 0.024 Uiso 1 1 calc R U . . .
C55 C 0.4511(3) 0.2235(3) 0.23152(16) 0.0160(5) Uani 1 1 d . . . . .
C56 C 0.1202(4) 0.4196(4) 0.4037(3) 0.0381(9) Uani 1 1 d . . . . .

loop_
_atom_site_aniso_label
_atom_site_aniso_U_11
_atom_site_aniso_U_22
_atom_site_aniso_U_33
_atom_site_aniso_U_23
_atom_site_aniso_U_13
_atom_site_aniso_U_12
Ru1 0.01710(10) 0.01439(8) 0.00982(7) -0.00193(6) -0.00192(8) -0.00774(8)
Cl1 0.0220(3) 0.0203(3) 0.0233(3) -0.0086(3) 0.0068(3) -0.0126(3)
S1 0.0213(3) 0.0198(3) 0.0107(2) -0.0016(2) -0.0034(2) -0.0120(3)
P1 0.0177(3) 0.0140(3) 0.0111(3) -0.0019(2) -0.0041(2) -0.0070(2)
C1 0.0163(12) 0.0157(11) 0.0157(11) -0.0033(9) -0.0039(9) -0.0072(10)
Cl2 0.0252(3) 0.0184(3) 0.0156(3) -0.0008(2) -0.0087(2) -0.0094(3)
S2 0.0176(3) 0.0211(3) 0.0107(2) -0.0014(2) -0.0016(2) -0.0099(3)
P2 0.0187(3) 0.0136(3) 0.0117(3) -0.0020(2) -0.0019(2) -0.0082(3)
C2 0.067(3) 0.044(2) 0.045(2) 0.0263(18) -0.042(2) -0.044(2)
S3 0.0521(7) 0.0487(6) 0.0317(5) 0.0002(4) -0.0111(5) -0.0294(6)
P3 0.0185(3) 0.0239(3) 0.0140(3) -0.0030(3) -0.0014(2) -0.0128(3)
C3 0.086(4) 0.060(3) 0.044(2) 0.031(2) -0.044(3) -0.063(3)
S4 0.0879(12) 0.0434(7) 0.0369(6) 0.0046(5) 0.0006(7) -0.0158(7)
C4 0.0256(15) 0.0259(14) 0.0272(14) -0.0030(12) -0.0063(12) -0.0166(13)
C5 0.034(2) 0.0340(19) 0.058(3) 0.0199(18) -0.0295(19) -0.0234(17)
C6 0.054(3) 0.045(2) 0.052(2) 0.032(2) -0.040(2) -0.040(2)
C7 0.0184(12) 0.0146(11) 0.0152(11) -0.0008(9) -0.0059(9) -0.0072(10)
C8 0.0187(13) 0.0240(14) 0.0180(12) -0.0008(10) -0.0068(10) -0.0073(11)
C9 0.0218(15) 0.0276(15) 0.0246(15) -0.0018(12) -0.0107(12) -0.0050(12)
C10 0.0299(16) 0.0245(14) 0.0210(13) 0.0009(11) -0.0137(12) -0.0097(13)
C11 0.0310(16) 0.0221(13) 0.0157(12) -0.0005(10) -0.0092(11) -0.0120(12)
C12 0.0247(14) 0.0194(12) 0.0140(11) -0.0024(9) -0.0048(10) -0.0106(11)
C13A 0.0151(12) 0.0165(13) 0.0113(11) -0.0036(10) -0.0035(10) -0.0031(10)
C14A 0.032(4) 0.026(4) 0.023(4) -0.009(3) -0.006(3) -0.015(3)
C15A 0.026(4) 0.028(4) 0.040(5) -0.011(3) -0.010(4) -0.010(3)
C16A 0.027(5) 0.036(5) 0.029(4) -0.022(3) -0.003(3) -0.005(3)
C17A 0.041(6) 0.028(4) 0.020(3) -0.006(3) 0.005(3) -0.009(4)
C18A 0.029(4) 0.016(3) 0.017(3) -0.003(2) -0.004(3) -0.006(3)
C13B 0.0151(12) 0.0165(13) 0.0113(11) -0.0036(10) -0.0035(10) -0.0031(10)
C14B 0.028(5) 0.043(6) 0.023(5) -0.022(4) 0.008(4) -0.025(5)
C15B 0.029(5) 0.044(5) 0.031(5) -0.033(4) 0.009(3) -0.017(4)
C16B 0.017(4) 0.035(5) 0.022(4) -0.013(3) 0.005(3) -0.009(3)
C17B 0.040(6) 0.032(5) 0.030(5) -0.011(4) 0.013(5) -0.021(5)
C18B 0.024(5) 0.027(4) 0.022(4) -0.006(3) 0.005(3) -0.011(4)
C19 0.0198(13) 0.0162(11) 0.0141(10) -0.0041(8) 0.0004(10) -0.0103(11)
C20 0.0220(14) 0.0200(12) 0.0135(10) -0.0034(9) -0.0003(9) -0.0109(11)
C21 0.0236(14) 0.0239(14) 0.0157(11) -0.0058(10) 0.0002(10) -0.0102(11)
C22 0.0202(13) 0.0274(15) 0.0197(13) -0.0118(11) 0.0027(10) -0.0114(11)
C23 0.0272(16) 0.0210(13) 0.0240(14) -0.0112(11) -0.0006(12) -0.0084(13)
C24 0.0306(16) 0.0170(12) 0.0186(12) -0.0046(9) -0.0014(12) -0.0104(12)
C25 0.0210(13) 0.0162(12) 0.0131(11) 0.0009(9) -0.0041(9) -0.0102(10)
C26 0.0388(18) 0.0303(16) 0.0168(12) 0.0010(11) -0.0079(12) -0.0248(15)
C27 0.068(3) 0.054(3) 0.0240(16) 0.0053(16) -0.0130(17) -0.052(2)
C28 0.054(3) 0.050(2) 0.0235(16) 0.0119(15) -0.0117(16) -0.042(2)
C29 0.0326(17) 0.0300(16) 0.0155(12) 0.0036(11) -0.0048(11) -0.0188(14)
C30 0.0255(14) 0.0224(13) 0.0136(11) -0.0017(10) -0.0035(10) -0.0128(12)
C31 0.0159(12) 0.0189(12) 0.0229(13) -0.0078(10) -0.0037(10) -0.0061(10)
C32 0.0247(15) 0.0251(15) 0.0227(14) -0.0006(11) -0.0074(12) -0.0105(13)
C33 0.0231(16) 0.0350(19) 0.0290(16) -0.0075(14) -0.0088(13) -0.0025(14)
C34 0.0245(19) 0.040(2) 0.085(4) -0.027(2) -0.026(2) 0.0004(17)
C35 0.024(2) 0.034(2) 0.159(7) -0.025(3) -0.035(3) -0.0070(17)
C36 0.0197(16) 0.0205(16) 0.093(4) -0.0078(19) -0.0166(19) -0.0080(13)
C37 0.0154(12) 0.0252(14) 0.0191(12) -0.0048(11) -0.0060(10) -0.0052(11)
C38 0.0183(13) 0.0298(15) 0.0211(13) -0.0057(11) -0.0040(11) -0.0102(12)
C39 0.0216(15) 0.0279(16) 0.0340(18) -0.0048(13) -0.0114(13) -0.0051(13)
C40 0.038(2) 0.0324(18) 0.050(2) -0.0095(16) -0.030(2) 0.0013(17)
C41 0.044(2) 0.039(2) 0.066(3) -0.016(2) -0.041(2) -0.0019(19)
C42 0.0276(18) 0.0309(16) 0.047(2) -0.0143(14) -0.0210(16) -0.0051(15)
C43 0.0335(18) 0.0398(18) 0.0184(13) -0.0095(13) 0.0062(12) -0.0277(16)
C44 0.033(2) 0.050(2) 0.043(2) -0.0177(19) 0.0137(18) -0.0223(19)
C45 0.044(3) 0.076(4) 0.069(4) -0.031(3) 0.034(3) -0.037(3)
C46 0.086(4) 0.081(4) 0.039(3) -0.025(3) 0.035(3) -0.067(4)
C47 0.090(4) 0.066(3) 0.0162(15) -0.0065(17) 0.0047(19) -0.065(3)
C48 0.053(2) 0.048(2) 0.0182(14) -0.0053(14) 0.0001(14) -0.040(2)
C49 0.0264(14) 0.0219(13) 0.0175(12) -0.0022(10) -0.0065(11) -0.0143(12)
C50 0.045(2) 0.0381(19) 0.0295(17) -0.0107(15) 0.0061(15) -0.0312(18)
C51 0.063(3) 0.0342(19) 0.0283(17) -0.0070(14) 0.0019(17) -0.036(2)
C52 0.042(2) 0.0221(14) 0.0212(14) -0.0020(11) -0.0096(13) -0.0153(14)
C53 0.0237(15) 0.0275(13) 0.0192(12) -0.0055(10) -0.0047(11) -0.0115(13)
C54 0.0234(14) 0.0243(12) 0.0166(11) -0.0041(9) -0.0030(10) -0.0139(12)
C55 0.0159(12) 0.0203(12) 0.0131(10) -0.0005(9) -0.0047(9) -0.0092(10)
C56 0.034(2) 0.0345(19) 0.0328(19) -0.0068(15) 0.0031(15) -0.0123(17)

loop_
_atom_type_symbol
_atom_type_description
_atom_type_scat_dispersion_real
_atom_type_scat_dispersion_imag
_atom_type_scat_source
C C 0.0040 0.0020 'International Tables Vol C Tables 4.2.6.8 and 6.1.1.4'
H H 0.0000 0.0000 'International Tables Vol C Tables 4.2.6.8 and 6.1.1.4'
Cl Cl 0.1697 0.1896 'International Tables Vol C Tables 4.2.6.8 and 6.1.1.4'
P P 0.1183 0.1134 'International Tables Vol C Tables 4.2.6.8 and 6.1.1.4'
Ru Ru -1.0018 0.9825 'International Tables Vol C Tables 4.2.6.8 and 6.1.1.4'
S S 0.1430 0.1480 'International Tables Vol C Tables 4.2.6.8 and 6.1.1.4'

loop_
_geom_angle_atom_site_label_1
_geom_angle_atom_site_label_2
_geom_angle_atom_site_label_3
_geom_angle
S1 Ru1 S2 73.01(3)
S1 Ru1 P1 96.71(3)
S2 Ru1 P1 98.15(3)
S1 Ru1 P2 91.94(3)
S2 Ru1 P2 90.64(3)
P1 Ru1 P2 169.14(2)
S1 Ru1 Cl2 166.34(3)
S2 Ru1 Cl2 93.36(3)
P1 Ru1 Cl2 85.93(3)
P2 Ru1 Cl2 87.21(3)
S1 Ru1 Cl1 91.92(3)
S2 Ru1 Cl1 164.91(3)
P1 Ru1 Cl1 84.12(3)
P2 Ru1 Cl1 89.05(3)
Cl2 Ru1 Cl1 101.69(3)
C55 S1 Ru1 89.15(10)
C13A P1 C7 100.8(2)
C13A P1 C1 99.0(3)
C7 P1 C1 103.34(13)
C7 P1 C13B 102.1(3)
C1 P1 C13B 101.3(3)
C13A P1 Ru1 123.1(3)
C7 P1 Ru1 113.81(9)
C1 P1 Ru1 114.03(10)
C13B P1 Ru1 120.1(3)
C6 C1 C2 117.4(3)
C6 C1 P1 118.4(2)
C2 C1 P1 124.2(2)
C55 S2 Ru1 88.87(10)
C25 P2 C31 101.49(14)
C25 P2 C19 103.16(13)
C31 P2 C19 100.58(14)
C25 P2 Ru1 113.23(10)
C31 P2 Ru1 115.26(10)
C19 P2 Ru1 120.58(9)
C1 C2 C3 121.0(3)
C1 C2 H2 119.5
C3 C2 H2 119.5
C55 P3 C37 109.57(14)
C55 P3 C43 110.90(15)
C37 P3 C43 111.35(17)
C55 P3 C49 110.83(14)
C37 P3 C49 106.15(15)
C43 P3 C49 107.92(16)
C4 C3 C2 120.9(3)
C4 C3 H3 119.6
C2 C3 H3 119.6
C5 C4 C3 118.5(3)
C5 C4 H4 120.8
C3 C4 H4 120.8
C4 C5 C6 120.9(3)
C4 C5 H5 119.6
C6 C5 H5 119.6
C1 C6 C5 121.3(3)
C1 C6 H6 119.3
C5 C6 H6 119.3
C8 C7 C12 118.9(3)
C8 C7 P1 122.8(2)
C12 C7 P1 118.2(2)
C7 C8 C9 120.3(3)
C7 C8 H8 119.9
C9 C8 H8 119.9
C8 C9 C10 120.4(3)
C8 C9 H9 119.8
C10 C9 H9 119.8
C11 C10 C9 119.5(3)
C11 C10 H10 120.2
C9 C10 H10 120.2
C12 C11 C10 120.1(3)
C12 C11 H11 120.0
C10 C11 H11 120.0
C11 C12 C7 120.7(3)
C11 C12 H12 119.6
C7 C12 H12 119.6
C14A C13A C18A 120.0
C14A C13A P1 118.3(5)
C18A C13A P1 121.7(5)
C13A C14A C15A 120.0
C13A C14A H14A 120.0
C15A C14A H14A 120.0
C16A C15A C14A 120.0
C16A C15A H15A 120.0
C14A C15A H15A 120.0
C17A C16A C15A 120.0
C17A C16A H16A 120.0
C15A C16A H16A 120.0
C16A C17A C18A 120.0
C16A C17A H17A 120.0
C18A C17A H17A 120.0
C13A C18A C17A 120.0
C13A C18A H18A 120.0
C17A C18A H18A 120.0
C14B C13B C18B 120.0
C14B C13B P1 119.7(5)
C18B C13B P1 119.4(5)
C13B C14B C15B 120.0
C13B C14B H14B 120.0
C15B C14B H14B 120.0
C16B C15B C14B 120.0
C16B C15B H15B 120.0
C14B C15B H15B 120.0
C17B C16B C15B 120.0
C17B C16B H16B 120.0
C15B C16B H16B 120.0
C16B C17B C18B 120.0
C16B C17B H17B 120.0
C18B C17B H17B 120.0
C13B C18B C17B 120.0
C13B C18B H18B 120.0
C17B C18B H18B 120.0
C20 C19 C24 117.8(2)
C20 C19 P2 122.0(2)
C24 C19 P2 120.2(2)
C19 C20 C21 121.2(3)
C19 C20 H20 119.4
C21 C20 H20 119.4
C22 C21 C20 120.7(3)
C22 C21 H21 119.7
C20 C21 H21 119.7
C21 C22 C23 119.0(3)
C21 C22 H22 120.5
C23 C22 H22 120.5
C24 C23 C22 120.3(3)
C24 C23 H23 119.9
C22 C23 H23 119.9
C23 C24 C19 121.0(3)
C23 C24 H24 119.5
C19 C24 H24 119.5
C26 C25 C30 118.5(3)
C26 C25 P2 124.6(2)
C30 C25 P2 116.9(2)
C27 C26 C25 120.4(3)
C27 C26 H26 119.8
C25 C26 H26 119.8
C28 C27 C26 120.8(3)
C28 C27 H27 119.6
C26 C27 H27 119.6
C27 C28 C29 119.3(3)
C27 C28 H28 120.4
C29 C28 H28 120.4
C30 C29 C28 120.5(3)
C30 C29 H29 119.8
C28 C29 H29 119.8
C29 C30 C25 120.6(3)
C29 C30 H30 119.7
C25 C30 H30 119.7
C36 C31 C32 119.2(3)
C36 C31 P2 118.8(3)
C32 C31 P2 122.0(2)
C33 C32 C31 119.5(3)
C33 C32 H32 120.3
C31 C32 H32 120.3
C34 C33 C32 120.6(4)
C34 C33 H33 119.7
C32 C33 H33 119.7
C35 C34 C33 119.6(4)
C35 C34 H34 120.2
C33 C34 H34 120.2
C34 C35 C36 120.7(4)
C34 C35 H35 119.6
C36 C35 H35 119.6
C35 C36 C31 120.4(4)
C35 C36 H36 119.8
C31 C36 H36 119.8
C38 C37 C42 120.8(3)
C38 C37 P3 121.2(2)
C42 C37 P3 117.9(3)
C39 C38 C37 119.0(3)
C39 C38 H38 120.5
C37 C38 H38 120.5
C38 C39 C40 120.3(4)
C38 C39 H39 119.8
C40 C39 H39 119.8
C39 C40 C41 120.6(4)
C39 C40 H40 119.7
C41 C40 H40 119.7
C42 C41 C40 119.9(4)
C42 C41 H41 120.0
C40 C41 H41 120.0
C41 C42 C37 119.4(4)
C41 C42 H42 120.3
C37 C42 H42 120.3
C48 C43 C44 120.7(3)
C48 C43 P3 119.3(3)
C44 C43 P3 120.0(3)
C43 C44 C45 118.3(5)
C43 C44 H44 120.8
C45 C44 H44 120.8
C46 C45 C44 120.9(6)
C46 C45 H45 119.5
C44 C45 H45 119.5
C47 C46 C45 120.5(4)
C47 C46 H46 119.7
C45 C46 H46 119.7
C46 C47 C48 120.2(5)
C46 C47 H47 119.9
C48 C47 H47 119.9
C43 C48 C47 119.4(5)
C43 C48 H48 120.3
C47 C48 H48 120.3
C54 C49 C50 119.5(3)
C54 C49 P3 119.5(2)
C50 C49 P3 120.9(3)
C51 C50 C49 120.0(3)
C51 C50 H50 120.0
C49 C50 H50 120.0
C52 C51 C50 120.4(3)
C52 C51 H51 119.8
C50 C51 H51 119.8
C51 C52 C53 119.7(3)
C51 C52 H52 120.2
C53 C52 H52 120.2
C54 C53 C52 120.7(3)
C54 C53 H53 119.7
C52 C53 H53 119.7
C53 C54 C49 119.7(3)
C53 C54 H54 120.1
C49 C54 H54 120.1
S2 C55 S1 108.74(16)
S2 C55 P3 126.30(16)
S1 C55 P3 123.80(16)
S4 C56 S3 178.3(3)

loop_
_geom_bond_atom_site_label_1
_geom_bond_atom_site_label_2
_geom_bond_distance
Ru1 S1 2.3038(8)
Ru1 S2 2.3139(9)
Ru1 P1 2.3727(9)
Ru1 P2 2.4012(9)
Ru1 Cl2 2.4670(9)
Ru1 Cl1 2.4751(8)
S1 C55 1.691(3)
P1 C13A 1.810(6)
P1 C7 1.831(3)
P1 C1 1.852(3)
P1 C13B 1.876(6)
C1 C6 1.369(5)
C1 C2 1.385(4)
S2 C55 1.689(3)
P2 C25 1.834(3)
P2 C31 1.835(3)
P2 C19 1.839(3)
C2 C3 1.399(5)
C2 H2 0.9500
S3 C56 1.543(4)
P3 C55 1.792(3)
P3 C37 1.795(3)
P3 C43 1.795(3)
P3 C49 1.811(3)
C3 C4 1.367(5)
C3 H3 0.9500
S4 C56 1.543(5)
C4 C5 1.365(5)
C4 H4 0.9500
C5 C6 1.402(5)
C5 H5 0.9500
C6 H6 0.9500
C7 C8 1.380(4)
C7 C12 1.408(4)
C8 C9 1.389(4)
C8 H8 0.9500
C9 C10 1.398(5)
C9 H9 0.9500
C10 C11 1.382(5)
C10 H10 0.9500
C11 C12 1.381(4)
C11 H11 0.9500
C12 H12 0.9500
C13A C14A 1.3912
C13A C18A 1.3915
C14A C15A 1.3918
C14A H14A 0.9510
C15A C16A 1.3914
C15A H15A 0.9508
C16A C17A 1.3913
C16A H16A 0.9512
C17A C18A 1.3917
C17A H17A 0.9509
C18A H18A 0.9508
C13B C14B 1.3911
C13B C18B 1.3913
C14B C15B 1.3917
C14B H14B 0.9509
C15B C16B 1.3913
C15B H15B 0.9507
C16B C17B 1.3911
C16B H16B 0.9512
C17B C18B 1.3917
C17B H17B 0.9509
C18B H18B 0.9508
C19 C20 1.392(4)
C19 C24 1.408(4)
C20 C21 1.394(4)
C20 H20 0.9500
C21 C22 1.390(4)
C21 H21 0.9500
C22 C23 1.395(5)
C22 H22 0.9500
C23 C24 1.394(4)
C23 H23 0.9500
C24 H24 0.9500
C25 C26 1.402(4)
C25 C30 1.410(4)
C26 C27 1.399(5)
C26 H26 0.9500
C27 C28 1.384(5)
C27 H27 0.9500
C28 C29 1.402(5)
C28 H28 0.9500
C29 C30 1.388(4)
C29 H29 0.9500
C30 H30 0.9500
C31 C36 1.389(5)
C31 C32 1.400(5)
C32 C33 1.390(5)
C32 H32 0.9500
C33 C34 1.380(6)
C33 H33 0.9500
C34 C35 1.376(8)
C34 H34 0.9500
C35 C36 1.376(6)
C35 H35 0.9500
C36 H36 0.9500
C37 C38 1.396(5)
C37 C42 1.411(5)
C38 C39 1.383(5)
C38 H38 0.9500
C39 C40 1.389(6)
C39 H39 0.9500
C40 C41 1.399(7)
C40 H40 0.9500
C41 C42 1.370(6)
C41 H41 0.9500
C42 H42 0.9500
C43 C48 1.399(6)
C43 C44 1.400(6)
C44 C45 1.403(6)
C44 H44 0.9500
C45 C46 1.380(10)
C45 H45 0.9500
C46 C47 1.374(9)
C46 H46 0.9500
C47 C48 1.400(5)
C47 H47 0.9500
C48 H48 0.9500
C49 C54 1.395(4)
C49 C50 1.402(4)
C50 C51 1.390(5)
C50 H50 0.9500
C51 C52 1.382(5)
C51 H51 0.9500
C52 C53 1.392(5)
C52 H52 0.9500
C53 C54 1.388(4)
C53 H53 0.9500
C54 H54 0.9500

loop_
_geom_torsion_atom_site_label_1
_geom_torsion_atom_site_label_2
_geom_torsion_atom_site_label_3
_geom_torsion_atom_site_label_4
_geom_torsion
C13A P1 C1 C6 72.9(4)
C7 P1 C1 C6 176.4(3)
C13B P1 C1 C6 70.9(4)
Ru1 P1 C1 C6 -59.6(3)
C13A P1 C1 C2 -105.8(4)
C7 P1 C1 C2 -2.4(4)
C13B P1 C1 C2 -107.9(4)
Ru1 P1 C1 C2 121.7(3)
C6 C1 C2 C3 -0.9(7)
P1 C1 C2 C3 177.9(4)
C1 C2 C3 C4 -0.1(9)
C2 C3 C4 C5 -0.1(8)
C3 C4 C5 C6 1.4(7)
C2 C1 C6 C5 2.1(7)
P1 C1 C6 C5 -176.7(4)
C4 C5 C6 C1 -2.4(8)
C13A P1 C7 C8 -14.5(4)
C1 P1 C7 C8 -116.6(3)
C13B P1 C7 C8 -11.7(4)
Ru1 P1 C7 C8 119.2(2)
C13A P1 C7 C12 167.5(3)
C1 P1 C7 C12 65.5(3)
C13B P1 C7 C12 170.3(4)
Ru1 P1 C7 C12 -58.7(2)
C12 C7 C8 C9 -0.3(5)
P1 C7 C8 C9 -178.2(3)
C7 C8 C9 C10 -1.2(5)
C8 C9 C10 C11 1.0(5)
C9 C10 C11 C12 0.7(5)
C10 C11 C12 C7 -2.3(5)
C8 C7 C12 C11 2.1(5)
P1 C7 C12 C11 -179.9(2)
C7 P1 C13A C14A -65.5(5)
C1 P1 C13A C14A 40.0(5)
Ru1 P1 C13A C14A 166.6(5)
C7 P1 C13A C18A 112.1(8)
C1 P1 C13A C18A -142.4(7)
Ru1 P1 C13A C18A -15.9(8)
C18A C13A C14A C15A 0.0
P1 C13A C14A C15A 177.6(5)
C13A C14A C15A C16A 0.0
C14A C15A C16A C17A 0.0
C15A C16A C17A C18A 0.0
C14A C13A C18A C17A 0.0
P1 C13A C18A C17A -177.5(6)
C16A C17A C18A C13A 0.0
C7 P1 C13B C14B -83.8(8)
C1 P1 C13B C14B 22.7(7)
Ru1 P1 C13B C14B 149.2(7)
C7 P1 C13B C18B 84.8(10)
C1 P1 C13B C18B -168.8(10)
Ru1 P1 C13B C18B -42.2(10)
C18B C13B C14B C15B 0.0
P1 C13B C14B C15B 168.5(6)
C13B C14B C15B C16B 0.0
C14B C15B C16B C17B 0.0
C15B C16B C17B C18B 0.0
C14B C13B C18B C17B 0.0
P1 C13B C18B C17B -168.5(7)
C16B C17B C18B C13B 0.0
C25 P2 C19 C20 130.2(3)
C31 P2 C19 C20 -125.2(3)
Ru1 P2 C19 C20 2.7(3)
C25 P2 C19 C24 -50.3(3)
C31 P2 C19 C24 54.3(3)
Ru1 P2 C19 C24 -177.8(2)
C24 C19 C20 C21 2.8(5)
P2 C19 C20 C21 -177.6(2)
C19 C20 C21 C22 -1.4(5)
C20 C21 C22 C23 -0.9(5)
C21 C22 C23 C24 1.6(5)
C22 C23 C24 C19 -0.1(6)
C20 C19 C24 C23 -2.1(5)
P2 C19 C24 C23 178.3(3)
C31 P2 C25 C26 -120.4(3)
C19 P2 C25 C26 -16.5(3)
Ru1 P2 C25 C26 115.5(3)
C31 P2 C25 C30 61.1(3)
C19 P2 C25 C30 164.9(2)
Ru1 P2 C25 C30 -63.1(3)
C30 C25 C26 C27 -0.9(6)
P2 C25 C26 C27 -179.4(3)
C25 C26 C27 C28 0.8(7)
C26 C27 C28 C29 -0.1(8)
C27 C28 C29 C30 -0.5(7)
C28 C29 C30 C25 0.4(6)
C26 C25 C30 C29 0.3(5)
P2 C25 C30 C29 178.9(3)
C25 P2 C31 C36 -162.3(3)
C19 P2 C31 C36 91.7(3)
Ru1 P2 C31 C36 -39.6(3)
C25 P2 C31 C32 19.0(3)
C19 P2 C31 C32 -86.9(3)
Ru1 P2 C31 C32 141.8(2)
C36 C31 C32 C33 -0.7(5)
P2 C31 C32 C33 177.9(3)
C31 C32 C33 C34 -0.8(6)
C32 C33 C34 C35 1.4(8)
C33 C34 C35 C36 -0.4(10)
C34 C35 C36 C31 -1.2(10)
C32 C31 C36 C35 1.7(7)
P2 C31 C36 C35 -176.9(5)
C55 P3 C37 C38 -14.4(3)
C43 P3 C37 C38 108.7(3)
C49 P3 C37 C38 -134.1(3)
C55 P3 C37 C42 163.3(3)
C43 P3 C37 C42 -73.6(3)
C49 P3 C37 C42 43.6(3)
C42 C37 C38 C39 -1.3(5)
P3 C37 C38 C39 176.3(3)
C37 C38 C39 C40 0.7(5)
C38 C39 C40 C41 1.2(7)
C39 C40 C41 C42 -2.5(8)
C40 C41 C42 C37 1.8(7)
C38 C37 C42 C41 0.1(6)
P3 C37 C42 C41 -177.7(4)
C55 P3 C43 C48 -58.6(3)
C37 P3 C43 C48 179.1(3)
C49 P3 C43 C48 63.0(3)
C55 P3 C43 C44 125.2(3)
C37 P3 C43 C44 2.9(4)
C49 P3 C43 C44 -113.2(3)
C48 C43 C44 C45 0.0(7)
P3 C43 C44 C45 176.2(4)
C43 C44 C45 C46 1.2(8)
C44 C45 C46 C47 -1.8(9)
C45 C46 C47 C48 1.1(8)
C44 C43 C48 C47 -0.7(6)
P3 C43 C48 C47 -176.9(3)
C46 C47 C48 C43 0.1(6)
C55 P3 C49 C54 -48.5(3)
C37 P3 C49 C54 70.4(3)
C43 P3 C49 C54 -170.1(3)
C55 P3 C49 C50 134.9(3)
C37 P3 C49 C50 -106.2(3)
C43 P3 C49 C50 13.3(4)
C54 C49 C50 C51 -1.8(6)
P3 C49 C50 C51 174.9(4)
C49 C50 C51 C52 1.8(7)
C50 C51 C52 C53 0.1(7)
C51 C52 C53 C54 -2.1(6)
C52 C53 C54 C49 2.1(5)
C50 C49 C54 C53 -0.2(5)
P3 C49 C54 C53 -176.9(3)
Ru1 S2 C55 S1 -4.23(14)
Ru1 S2 C55 P3 163.76(19)
Ru1 S1 C55 S2 4.25(14)
Ru1 S1 C55 P3 -164.11(18)
C37 P3 C55 S2 138.5(2)
C43 P3 C55 S2 15.2(3)
C49 P3 C55 S2 -104.6(2)
C37 P3 C55 S1 -55.2(2)
C43 P3 C55 S1 -178.5(2)
C49 P3 C55 S1 61.6(2)
